data_4501568
loop_
_publ_author_name
'Hulvey, Zeric'
'Furman, Joshua D.'
'Turner, Sara A.'
'Tang, Min'
'Cheetham, Anthony K.'

_publ_section_title
;
 Dimensionality Trends in Metal&#x2212;Organic Frameworks Containing
 Perfluorinated or Nonfluorinated Benzenedicarboxylates
;
_journal_issue 5
_journal_name_full 'Crystal Growth &amp; Design'
_journal_page_first 2041
_journal_paper_doi 10.1021/cg100121n
_journal_volume 10
_journal_year 2010
_chemical_formula_sum 'C21 H18 Co N2 O4'
_chemical_formula_weight 421.30
_chemical_name_common Cobalt-bipyridylpropane-isophthalate
_chemical_name_systematic
; 
 ? 
;
_space_group_IT_number 2
_symmetry_cell_setting triclinic
_symmetry_space_group_name_Hall '-P 1'
_symmetry_space_group_name_H-M 'P -1'
_atom_sites_solution_hydrogens geom
_atom_sites_solution_primary direct
_atom_sites_solution_secondary difmap
_audit_creation_method SHELXL-97
_cell_angle_alpha 68.382(4)
_cell_angle_beta 82.919(4)
_cell_angle_gamma 78.430(4)
_cell_formula_units_Z 2
_cell_length_a 8.682(2)
_cell_length_b 10.082(3)
_cell_length_c 11.810(3)
_cell_measurement_temperature 293(2)
_cell_volume 940.1(4)
_computing_cell_refinement 'Bruker XSCANS'
_computing_data_collection 'Bruker XSCANS'
_computing_data_reduction 'Bruker SHELXTL'
_computing_molecular_graphics 'Bruker SHELXTL'
_computing_publication_material 'Bruker SHELXTL'
_computing_structure_refinement 'SHELXL-97 (Sheldrick, 1997)'
_computing_structure_solution 'SHELXS-97 (Sheldrick, 1990)'
_diffrn_ambient_temperature 293(2)
_diffrn_detector_area_resol_mean 0
_diffrn_measured_fraction_theta_full 0.992
_diffrn_measured_fraction_theta_max 0.992
_diffrn_measurement_device_type 'Area Detector CCD'
_diffrn_measurement_method 'Phi and Omega Scans'
_diffrn_radiation_monochromator graphite
_diffrn_radiation_source 'fine-focus sealed tube'
_diffrn_radiation_type MoK\a
_diffrn_radiation_wavelength 0.71073
_diffrn_reflns_av_R_equivalents 0.0565
_diffrn_reflns_av_sigmaI/netI 0.0876
_diffrn_reflns_limit_h_max 10
_diffrn_reflns_limit_h_min -10
_diffrn_reflns_limit_k_max 11
_diffrn_reflns_limit_k_min -12
_diffrn_reflns_limit_l_max 14
_diffrn_reflns_limit_l_min -13
_diffrn_reflns_number 7394
_diffrn_reflns_theta_full 25.35
_diffrn_reflns_theta_max 25.35
_diffrn_reflns_theta_min 1.86
_diffrn_standards_decay_% 0
_diffrn_standards_interval_count 0
_diffrn_standards_number 0
_exptl_absorpt_coefficient_mu 0.943
_exptl_absorpt_correction_T_max 0.852
_exptl_absorpt_correction_T_min 0.596
_exptl_absorpt_correction_type multi-scan
_exptl_absorpt_process_details SADABS
_exptl_crystal_colour purple
_exptl_crystal_density_diffrn 1.488
_exptl_crystal_density_method 'not measured'
_exptl_crystal_description block
_exptl_crystal_F_000 434
_exptl_crystal_size_max 0.38
_exptl_crystal_size_mid 0.2
_exptl_crystal_size_min 0.17
_refine_diff_density_max 0.891
_refine_diff_density_min -0.449
_refine_diff_density_rms 0.088
_refine_ls_extinction_method none
_refine_ls_goodness_of_fit_ref 0.929
_refine_ls_hydrogen_treatment constr
_refine_ls_matrix_type full
_refine_ls_number_parameters 274
_refine_ls_number_reflns 3413
_refine_ls_number_restraints 0
_refine_ls_restrained_S_all 0.929
_refine_ls_R_factor_all 0.0888
_refine_ls_R_factor_gt 0.0533
_refine_ls_shift/su_max 0.000
_refine_ls_shift/su_mean 0.000
_refine_ls_structure_factor_coef Fsqd
_refine_ls_weighting_details 'calc w=1/[\s^2^(Fo^2^)+(0.0642P)^2^+0.0000P] where P=(Fo^2^+2Fc^2^)/3'
_refine_ls_weighting_scheme calc
_refine_ls_wR_factor_gt 0.1160
_refine_ls_wR_factor_ref 0.1281
_reflns_number_gt 2183
_reflns_number_total 3413
_reflns_threshold_expression >2sigma(I)
_cod_data_source_file cg100121n_si_002.cif
_cod_data_source_block compound_1
_cod_depositor_comments
;
The following automatic conversions were performed:

'_symmetry_cell_setting' value 'Triclinic' changed to 'triclinic'
according to /home/saulius/struct/CIF-dictionaries/cif_core.dic
dictionary named 'cif_core.dic' version 2.4.2 from 2011-04-26.

Automatic conversion script
Id: cif_fix_values 1715 2011-07-08 13:25:40Z adriana 
;
_cod_original_cell_volume 940.2(4)
_cod_original_sg_symbol_H-M P-1
_cod_database_code 4501568

loop_
_symmetry_equiv_pos_as_xyz
'x, y, z'
'-x, -y, -z'

loop_
_atom_site_label
_atom_site_type_symbol
_atom_site_fract_x
_atom_site_fract_y
_atom_site_fract_z
_atom_site_U_iso_or_equiv
_atom_site_adp_type
_atom_site_occupancy
_atom_site_symmetry_multiplicity
_atom_site_calc_flag
_atom_site_refinement_flags
_atom_site_disorder_assembly
_atom_site_disorder_group
C1 C 0.7426(4) 1.1234(4) 0.9173(3) 0.0274(9) Uani 1 1 d . . .
H1 H 0.6411 1.1157 0.9518 0.033 Uiso 1 1 calc R . .
C2 C 0.8339(4) 1.0082(4) 0.8885(3) 0.0257(9) Uani 1 1 d . . .
C3 C 0.9860(4) 1.0182(4) 0.8393(3) 0.0344(10) Uani 1 1 d . . .
H3 H 1.0483 0.9408 0.8219 0.041 Uiso 1 1 calc R . .
C4 C 1.0455(4) 1.1456(4) 0.8159(4) 0.0354(10) Uani 1 1 d . . .
H4 H 1.1468 1.1539 0.7810 0.043 Uiso 1 1 calc R . .
C5 C 0.9544(5) 1.2585(4) 0.8446(4) 0.0370(10) Uani 1 1 d . . .
H5 H 0.9956 1.3420 0.8301 0.044 Uiso 1 1 calc R . .
C6 C 0.8019(4) 1.2497(4) 0.8948(3) 0.0257(9) Uani 1 1 d . . .
C7 C 0.7043(4) 1.3716(4) 0.9290(3) 0.0278(9) Uani 1 1 d . . .
C8 C 0.7674(5) 0.8754(4) 0.9112(3) 0.0305(9) Uani 1 1 d . A .
C9 C 0.6163(6) 0.7163(5) 0.6724(4) 0.0520(12) Uani 1 1 d . . .
H9 H 0.7140 0.6566 0.6806 0.062 Uiso 1 1 calc R . .
C10 C 0.5440(6) 0.7602(5) 0.5635(5) 0.0601(14) Uani 1 1 d . A .
H10 H 0.5942 0.7315 0.5000 0.072 Uiso 1 1 calc R . .
C11 C 0.3984(6) 0.8461(5) 0.5490(5) 0.0548(13) Uani 1 1 d . . .
C12 C 0.3379(6) 0.8920(5) 0.6425(5) 0.0611(14) Uani 1 1 d . A .
H12 H 0.2427 0.9555 0.6349 0.073 Uiso 1 1 calc R . .
C13 C 0.4159(5) 0.8455(5) 0.7480(4) 0.0489(12) Uani 1 1 d . . .
H13 H 0.3705 0.8788 0.8101 0.059 Uiso 1 1 calc R A .
C14A C 0.321(4) 0.865(4) 0.440(3) 0.102(11) Uani 0.50 1 d P A 1
H14A H 0.3896 0.9087 0.3710 0.122 Uiso 0.50 1 calc PR A 1
H14B H 0.2267 0.9373 0.4367 0.122 Uiso 0.50 1 calc PR A 1
C15A C 0.2712(13) 0.7446(12) 0.4180(9) 0.064(2) Uani 0.50 1 d P A 1
H15A H 0.2333 0.7795 0.3365 0.076 Uiso 0.50 1 calc PR A 1
H15B H 0.3615 0.6689 0.4225 0.076 Uiso 0.50 1 calc PR A 1
C16A C 0.1456(18) 0.684(3) 0.508(2) 0.051(6) Uani 0.50 1 d P A 1
H16A H 0.0628 0.7638 0.5089 0.061 Uiso 0.50 1 calc PR A 1
H16B H 0.1016 0.6231 0.4774 0.061 Uiso 0.50 1 calc PR A 1
C14B C 0.306(3) 0.897(3) 0.430(2) 0.062(6) Uani 0.50 1 d P A 2
H14C H 0.2930 1.0014 0.3919 0.074 Uiso 0.50 1 calc PR A 2
H14D H 0.3665 0.8554 0.3721 0.074 Uiso 0.50 1 calc PR A 2
C15B C 0.1459(12) 0.8498(11) 0.4587(9) 0.064(2) Uani 0.50 1 d P A 2
H15C H 0.0836 0.9049 0.3884 0.076 Uiso 0.50 1 calc PR A 2
H15D H 0.0959 0.8799 0.5255 0.076 Uiso 0.50 1 calc PR A 2
C16B C 0.131(3) 0.687(3) 0.494(3) 0.102(11) Uani 0.50 1 d P A 2
H16C H 0.1981 0.6456 0.4386 0.123 Uiso 0.50 1 calc PR A 2
H16D H 0.0229 0.6785 0.4874 0.123 Uiso 0.50 1 calc PR A 2
C17 C 0.1836(5) 0.5995(5) 0.6336(4) 0.0470(12) Uani 1 1 d . . .
C18 C 0.3055(6) 0.4837(5) 0.6632(5) 0.0579(13) Uani 1 1 d . A .
H18 H 0.3616 0.4545 0.6017 0.069 Uiso 1 1 calc R . .
C19 C 0.3454(5) 0.4110(5) 0.7812(4) 0.0497(12) Uani 1 1 d . . .
H19 H 0.4280 0.3330 0.7977 0.060 Uiso 1 1 calc R A .
C20 C 0.1472(5) 0.5568(4) 0.8462(4) 0.0381(10) Uani 1 1 d . . .
H20 H 0.0899 0.5825 0.9091 0.046 Uiso 1 1 calc R A .
C21 C 0.1026(5) 0.6315(5) 0.7296(4) 0.0419(11) Uani 1 1 d . A .
H21 H 0.0158 0.7054 0.7153 0.050 Uiso 1 1 calc R . .
N1 N 0.5524(4) 0.7557(4) 0.7665(3) 0.0399(9) Uani 1 1 d . A .
N2 N 0.2700(4) 0.4480(3) 0.8743(3) 0.0371(8) Uani 1 1 d . . .
O1 O 0.6329(3) 0.8641(3) 0.9610(3) 0.0428(7) Uani 1 1 d . A .
O2 O 0.8460(3) 0.7759(3) 0.8779(3) 0.0404(7) Uani 1 1 d . A .
O3 O 0.7578(3) 1.4869(3) 0.8974(2) 0.0376(7) Uani 1 1 d . . .
O4 O 0.5772(3) 1.3523(3) 0.9854(3) 0.0483(8) Uani 1 1 d . . .
Co1 Co 0.64746(6) 0.65730(5) 0.94522(5) 0.0350(2) Uani 1 1 d . . .

loop_
_atom_site_aniso_label
_atom_site_aniso_U_11
_atom_site_aniso_U_22
_atom_site_aniso_U_33
_atom_site_aniso_U_23
_atom_site_aniso_U_13
_atom_site_aniso_U_12
C1 0.027(2) 0.025(2) 0.032(2) -0.0112(17) -0.0001(17) -0.0069(17)
C2 0.030(2) 0.0216(19) 0.027(2) -0.0102(16) -0.0005(17) -0.0044(16)
C3 0.034(2) 0.033(2) 0.034(2) -0.0148(19) 0.0048(19) 0.0021(18)
C4 0.026(2) 0.030(2) 0.056(3) -0.022(2) 0.0116(19) -0.0110(18)
C5 0.036(2) 0.033(2) 0.046(3) -0.016(2) 0.009(2) -0.0159(19)
C6 0.028(2) 0.0188(19) 0.031(2) -0.0079(16) -0.0030(17) -0.0058(16)
C7 0.026(2) 0.027(2) 0.031(2) -0.0109(17) -0.0030(17) -0.0052(17)
C8 0.034(2) 0.028(2) 0.032(2) -0.0135(18) -0.0010(19) -0.0069(18)
C9 0.047(3) 0.051(3) 0.058(3) -0.024(3) 0.007(3) -0.005(2)
C10 0.075(4) 0.058(3) 0.051(3) -0.026(3) 0.001(3) -0.007(3)
C11 0.065(4) 0.052(3) 0.045(3) -0.006(3) -0.010(3) -0.022(3)
C12 0.047(3) 0.062(3) 0.063(4) -0.015(3) 0.000(3) -0.001(3)
C13 0.045(3) 0.050(3) 0.051(3) -0.021(2) 0.002(2) -0.002(2)
C14A 0.083(15) 0.09(2) 0.085(17) 0.017(12) 0.017(13) -0.022(12)
C15A 0.071(5) 0.077(6) 0.040(4) -0.009(4) -0.015(4) -0.021(4)
C16A 0.019(6) 0.073(13) 0.068(15) -0.039(11) -0.012(7) 0.010(7)
C14B 0.101(16) 0.048(8) 0.041(10) -0.004(7) -0.041(9) -0.025(9)
C15B 0.071(5) 0.077(6) 0.040(4) -0.009(4) -0.015(4) -0.021(4)
C16B 0.17(2) 0.109(18) 0.033(11) -0.006(11) -0.007(12) -0.080(15)
C17 0.047(3) 0.055(3) 0.044(3) -0.021(2) 0.002(2) -0.016(2)
C18 0.062(3) 0.062(3) 0.054(3) -0.032(3) 0.007(3) -0.002(3)
C19 0.047(3) 0.042(3) 0.061(3) -0.026(3) 0.004(3) 0.001(2)
C20 0.035(2) 0.028(2) 0.052(3) -0.019(2) 0.007(2) -0.007(2)
C21 0.034(2) 0.038(3) 0.053(3) -0.016(2) -0.001(2) -0.005(2)
N1 0.034(2) 0.038(2) 0.055(2) -0.0247(18) 0.0038(18) -0.0107(17)
N2 0.038(2) 0.0299(19) 0.049(2) -0.0202(17) 0.0080(17) -0.0104(16)
O1 0.0362(17) 0.0292(15) 0.069(2) -0.0272(14) 0.0158(15) -0.0124(13)
O2 0.0394(16) 0.0270(15) 0.063(2) -0.0269(14) 0.0101(14) -0.0093(13)
O3 0.0415(17) 0.0247(15) 0.0513(18) -0.0194(13) 0.0112(14) -0.0126(13)
O4 0.0343(16) 0.0422(17) 0.079(2) -0.0357(16) 0.0213(16) -0.0177(14)
Co1 0.0339(3) 0.0252(3) 0.0497(4) -0.0186(3) 0.0074(3) -0.0090(2)

loop_
_atom_type_symbol
_atom_type_description
_atom_type_scat_dispersion_real
_atom_type_scat_dispersion_imag
_atom_type_scat_source
C C 0.0033 0.0016 'International Tables Vol C Tables 4.2.6.8 and 6.1.1.4'
H H 0.0000 0.0000 'International Tables Vol C Tables 4.2.6.8 and 6.1.1.4'
N N 0.0061 0.0033 'International Tables Vol C Tables 4.2.6.8 and 6.1.1.4'
O O 0.0106 0.0060 'International Tables Vol C Tables 4.2.6.8 and 6.1.1.4'
Co Co 0.3494 0.9721 'International Tables Vol C Tables 4.2.6.8 and 6.1.1.4'

loop_
_geom_angle_atom_site_label_1
_geom_angle_atom_site_label_2
_geom_angle_atom_site_label_3
_geom_angle
_geom_angle_site_symmetry_1
_geom_angle_site_symmetry_3
C6 C1 C2 120.7(3) . .
C6 C1 H1 119.6 . .
C2 C1 H1 119.6 . .
C3 C2 C1 119.8(3) . .
C3 C2 C8 120.4(3) . .
C1 C2 C8 119.8(3) . .
C2 C3 C4 119.6(4) . .
C2 C3 H3 120.2 . .
C4 C3 H3 120.2 . .
C5 C4 C3 120.1(3) . .
C5 C4 H4 119.9 . .
C3 C4 H4 119.9 . .
C4 C5 C6 121.0(3) . .
C4 C5 H5 119.5 . .
C6 C5 H5 119.5 . .
C5 C6 C1 118.8(3) . .
C5 C6 C7 120.8(3) . .
C1 C6 C7 120.3(3) . .
O4 C7 O3 124.2(4) . .
O4 C7 C6 118.3(3) . .
O3 C7 C6 117.5(3) . .
O1 C8 O2 120.2(3) . .
O1 C8 C2 120.1(3) . .
O2 C8 C2 119.6(3) . .
O1 C8 Co1 58.80(18) . .
O2 C8 Co1 61.41(18) . .
C2 C8 Co1 178.0(3) . .
N1 C9 C10 123.2(4) . .
N1 C9 H9 118.4 . .
C10 C9 H9 118.4 . .
C11 C10 C9 120.1(5) . .
C11 C10 H10 120.0 . .
C9 C10 H10 120.0 . .
C12 C11 C10 116.4(5) . .
C12 C11 C14A 127.5(15) . .
C10 C11 C14A 115.8(15) . .
C12 C11 C14B 120.3(12) . .
C10 C11 C14B 123.2(12) . .
C14A C11 C14B 11(2) . .
C11 C12 C13 120.6(5) . .
C11 C12 H12 119.7 . .
C13 C12 H12 119.7 . .
N1 C13 C12 123.8(4) . .
N1 C13 H13 118.1 . .
C12 C13 H13 118.1 . .
C11 C14A C15A 123(2) . .
C11 C14A H14A 106.5 . .
C15A C14A H14A 106.5 . .
C11 C14A H14B 106.5 . .
C15A C14A H14B 106.5 . .
H14A C14A H14B 106.5 . .
C16A C15A C14A 111.8(17) . .
C16A C15A H15A 109.3 . .
C14A C15A H15A 109.3 . .
C16A C15A H15B 109.3 . .
C14A C15A H15B 109.3 . .
H15A C15A H15B 107.9 . .
C17 C16A C15A 119.5(13) . .
C17 C16A H16A 107.5 . .
C15A C16A H16A 107.5 . .
C17 C16A H16B 107.5 . .
C15A C16A H16B 107.5 . .
H16A C16A H16B 107.0 . .
C15B C14B C11 110.5(17) . .
C15B C14B H14C 109.5 . .
C11 C14B H14C 109.5 . .
C15B C14B H14D 109.5 . .
C11 C14B H14D 109.5 . .
H14C C14B H14D 108.1 . .
C14B C15B C16B 120.7(17) . .
C14B C15B H15C 107.1 . .
C16B C15B H15C 107.1 . .
C14B C15B H15D 107.1 . .
C16B C15B H15D 107.1 . .
H15C C15B H15D 106.8 . .
C15B C16B C17 108.2(19) . .
C15B C16B H16C 110.1 . .
C17 C16B H16C 110.1 . .
C15B C16B H16D 110.1 . .
C17 C16B H16D 110.1 . .
H16C C16B H16D 108.4 . .
C21 C17 C18 115.8(5) . .
C21 C17 C16A 122.2(8) . .
C18 C17 C16A 122.1(7) . .
C21 C17 C16B 121.7(10) . .
C18 C17 C16B 122.4(10) . .
C16A C17 C16B 4.4(19) . .
C19 C18 C17 121.3(4) . .
C19 C18 H18 119.4 . .
C17 C18 H18 119.4 . .
N2 C19 C18 122.4(4) . .
N2 C19 H19 118.8 . .
C18 C19 H19 118.8 . .
N2 C20 C21 123.0(4) . .
N2 C20 H20 118.5 . .
C21 C20 H20 118.5 . .
C20 C21 C17 121.0(4) . .
C20 C21 H21 119.5 . .
C17 C21 H21 119.5 . .
C13 N1 C9 115.7(4) . .
C13 N1 Co1 121.5(3) . .
C9 N1 Co1 122.3(3) . .
C20 N2 C19 116.4(4) . .
C20 N2 Co1 123.0(3) . 2_667
C19 N2 Co1 120.5(3) . 2_667
C8 O1 Co1 91.3(2) . .
C8 O2 Co1 88.4(2) . .
C7 O3 Co1 122.5(2) . 1_565
C7 O4 Co1 171.2(3) . 2_677
O4 Co1 O3 115.62(10) 2_677 1_545
O4 Co1 O1 90.67(10) 2_677 .
O3 Co1 O1 153.67(10) 1_545 .
O4 Co1 N2 89.79(13) 2_677 2_667
O3 Co1 N2 90.95(12) 1_545 2_667
O1 Co1 N2 90.40(12) . 2_667
O4 Co1 N1 87.23(13) 2_677 .
O3 Co1 N1 88.56(12) 1_545 .
O1 Co1 N1 91.61(12) . .
N2 Co1 N1 176.43(12) 2_667 .
O4 Co1 O2 150.58(11) 2_677 .
O3 Co1 O2 93.56(10) 1_545 .
O1 Co1 O2 60.11(10) . .
N2 Co1 O2 93.56(11) 2_667 .
N1 Co1 O2 90.00(11) . .
O4 Co1 C8 120.54(12) 2_677 .
O3 Co1 C8 123.73(12) 1_545 .
O1 Co1 C8 29.95(11) . .
N2 Co1 C8 92.43(12) 2_667 .
N1 Co1 C8 90.78(12) . .
O2 Co1 C8 30.17(10) . .

loop_
_geom_bond_atom_site_label_1
_geom_bond_atom_site_label_2
_geom_bond_distance
_geom_bond_site_symmetry_2
C1 C6 1.392(5) .
C1 C2 1.395(5) .
C1 H1 0.9300 .
C2 C3 1.383(5) .
C2 C8 1.484(5) .
C3 C4 1.401(5) .
C3 H3 0.9300 .
C4 C5 1.375(5) .
C4 H4 0.9300 .
C5 C6 1.388(5) .
C5 H5 0.9300 .
C6 C7 1.503(5) .
C7 O4 1.228(4) .
C7 O3 1.249(4) .
C8 O1 1.248(4) .
C8 O2 1.256(4) .
C8 Co1 2.499(4) .
C9 N1 1.335(5) .
C9 C10 1.383(6) .
C9 H9 0.9300 .
C10 C11 1.372(7) .
C10 H10 0.9300 .
C11 C12 1.359(6) .
C11 C14A 1.46(3) .
C11 C14B 1.57(2) .
C12 C13 1.371(6) .
C12 H12 0.9300 .
C13 N1 1.327(5) .
C13 H13 0.9300 .
C14A C15A 1.49(3) .
C14A H14A 0.9700 .
C14A H14B 0.9700 .
C15A C16A 1.48(3) .
C15A H15A 0.9700 .
C15A H15B 0.9700 .
C16A C17 1.45(3) .
C16A H16A 0.9700 .
C16A H16B 0.9700 .
C14B C15B 1.52(3) .
C14B H14C 0.9700 .
C14B H14D 0.9700 .
C15B C16B 1.57(3) .
C15B H15C 0.9700 .
C15B H15D 0.9700 .
C16B C17 1.63(3) .
C16B H16C 0.9700 .
C16B H16D 0.9700 .
C17 C21 1.367(6) .
C17 C18 1.378(6) .
C18 C19 1.365(6) .
C18 H18 0.9300 .
C19 N2 1.342(5) .
C19 H19 0.9300 .
C20 N2 1.342(5) .
C20 C21 1.365(6) .
C20 H20 0.9300 .
C21 H21 0.9300 .
N1 Co1 2.163(4) .
N2 Co1 2.142(3) 2_667
O1 Co1 2.138(3) .
O2 Co1 2.195(3) .
O3 Co1 2.027(3) 1_565
O4 Co1 2.027(3) 2_677
Co1 O4 2.027(3) 2_677
Co1 O3 2.027(3) 1_545
Co1 N2 2.142(3) 2_667
